data_7102044
loop_
_publ_author_name
'Ingleson, Michael J'
'Bacsa, John'
'Rosseinsky, Matthew J'

_publ_section_title
;
 Homochiral H-bonded proline based metal organic frameworks.
;
_journal_issue 29
_journal_name_full 'Chemical communications (Cambridge, England)'
_journal_page_first 3036
_journal_page_last 3038
_journal_paper_doi 10.1039/b706557d
_journal_year 2007
_chemical_absolute_configuration ad
_chemical_formula_moiety '(Zn 2+), (C10 H8 N2), (F -), (C5 H9 N O2), (B F4 -), (H2 O)'
_chemical_formula_sum 'C15 H19 B F5 N3 O3 Zn'
_chemical_formula_weight 460.51
_chemical_name_systematic
;
?
;
_space_group_IT_number 4
_symmetry_cell_setting monoclinic
_symmetry_Int_Tables_number 4
_symmetry_space_group_name_Hall 'P 2yb'
_symmetry_space_group_name_H-M 'P 1 21 1'
_atom_sites_solution_hydrogens geom
_atom_sites_solution_primary direct
_atom_sites_solution_secondary difmap
_audit_creation_method SHELXL-97
_cell_angle_alpha 90.00
_cell_angle_beta 116.0570(10)
_cell_angle_gamma 90.00
_cell_formula_units_Z 2
_cell_length_a 11.3839(5)
_cell_length_b 7.4365(3)
_cell_length_c 12.1179(5)
_cell_measurement_reflns_used 3105
_cell_measurement_temperature 150(2)
_cell_volume 921.59(7)
_computing_cell_refinement 'APEXII (Bruker, 2004)'
_computing_data_collection 'APEXII (Bruker, 2004)'
_computing_data_reduction 'APEXII (Bruker, 2004)'
_computing_structure_refinement 'SHELXL-97 (Sheldrick, 1997)'
_computing_structure_solution 'SHELXS-97 (Sheldrick, 1990)'
_diffrn_ambient_temperature 150(2)
_diffrn_measured_fraction_theta_full 0.913
_diffrn_measured_fraction_theta_max 0.913
_diffrn_measurement_device_type 'Bruker D8 diffractometer'
_diffrn_measurement_method '\w scans with a narrow frame width'
_diffrn_radiation_monochromator 'silicon 111'
_diffrn_radiation_source 'Daresbury SRS, Station 16.2SMX'
_diffrn_radiation_type synchrotron
_diffrn_radiation_wavelength 0.69110
_diffrn_reflns_av_R_equivalents 0.0578
_diffrn_reflns_av_sigmaI/netI 0.0966
_diffrn_reflns_limit_h_max 14
_diffrn_reflns_limit_h_min -16
_diffrn_reflns_limit_k_max 10
_diffrn_reflns_limit_k_min -10
_diffrn_reflns_limit_l_max 17
_diffrn_reflns_limit_l_min -14
_diffrn_reflns_number 7743
_diffrn_reflns_theta_full 31.06
_diffrn_reflns_theta_max 31.06
_diffrn_reflns_theta_min 3.19
_exptl_absorpt_coefficient_mu 1.403
_exptl_absorpt_correction_T_max 0.9460
_exptl_absorpt_correction_T_min 0.8724
_exptl_absorpt_correction_type multi-scan
_exptl_absorpt_process_details 'SADABS v2.10 (Bruker, 2004)'
_exptl_crystal_colour colourless
_exptl_crystal_density_diffrn 1.660
_exptl_crystal_density_method 'not measured'
_exptl_crystal_description plate
_exptl_crystal_F_000 468
_exptl_crystal_size_max 0.10
_exptl_crystal_size_mid 0.05
_exptl_crystal_size_min 0.04
_refine_diff_density_max 1.536
_refine_diff_density_min -0.922
_refine_diff_density_rms 0.150
_refine_ls_abs_structure_details 'Flack H D (1983), Acta Cryst. A39, 876-881'
_refine_ls_abs_structure_Flack 0.02(2)
_refine_ls_extinction_method none
_refine_ls_goodness_of_fit_ref 1.086
_refine_ls_hydrogen_treatment mixed
_refine_ls_matrix_type full
_refine_ls_number_parameters 256
_refine_ls_number_reflns 4809
_refine_ls_number_restraints 124
_refine_ls_restrained_S_all 1.087
_refine_ls_R_factor_all 0.0728
_refine_ls_R_factor_gt 0.0676
_refine_ls_shift/su_max 0.000
_refine_ls_shift/su_mean 0.000
_refine_ls_structure_factor_coef Fsqd
_refine_ls_weighting_details 'calc w=1/[\s^2^(Fo^2^)+(0.0954P)^2^+0.9985P] where P=(Fo^2^+2Fc^2^)/3'
_refine_ls_weighting_scheme calc
_refine_ls_wR_factor_gt 0.1852
_refine_ls_wR_factor_ref 0.1935
_reflns_number_gt 4222
_reflns_number_total 4809
_reflns_threshold_expression >2sigma(I)
_cod_data_source_file b706557d.txt
_cod_data_source_block c:\frames\data-c~1\mji0515\mjr0425
_cod_depositor_comments
;
The following automatic conversions were performed:
'_symmetry_cell_setting' value 'Monoclinic' changed to 'monoclinic'
according to '/home/saulius/struct/CIF-dictionaries/cif_core.dic'
dictionary named 'cif_core.dic' version 2.4.1 from 2010-06-29.

Automatic conversion script
Id: cif_fix_enum 1527 2010-12-29 10:47:43Z saulius 
;
_cod_original_sg_symbol_H-M 'P 21'
_cod_database_code 7102044

loop_
_symmetry_equiv_pos_as_xyz
'x, y, z'
'-x, y+1/2, -z'

loop_
_atom_site_label
_atom_site_type_symbol
_atom_site_fract_x
_atom_site_fract_y
_atom_site_fract_z
_atom_site_U_iso_or_equiv
_atom_site_adp_type
_atom_site_occupancy
_atom_site_symmetry_multiplicity
_atom_site_calc_flag
_atom_site_refinement_flags
_atom_site_disorder_assembly
_atom_site_disorder_group
Zn1 Zn 0.99627(4) 0.3414(5) 0.49690(4) 0.01318(13) Uani 1 1 d . . .
F1 F 1.0322(2) 0.5896(6) 0.5765(2) 0.0160(4) Uani 1 1 d . . .
O1 O 0.9132(3) 0.4374(6) 0.3154(3) 0.0182(6) Uani 1 1 d . . .
N1 N 0.8065(3) 0.3442(12) 0.4983(3) 0.0165(6) Uani 1 1 d . . .
C1 C 0.7934(5) 0.3072(9) 0.5993(4) 0.0228(10) Uani 1 1 d . . .
H1 H 0.8697 0.2794 0.6722 0.027 Uiso 1 1 calc R . .
O2 O 0.9126(3) 0.7410(6) 0.3200(3) 0.0183(6) Uani 1 1 d . . .
N2 N 0.1843(3) 0.3497(12) 0.4975(3) 0.0167(6) Uani 1 1 d . . .
C2 C 0.6728(5) 0.3072(8) 0.6036(4) 0.0205(9) Uani 1 1 d . . .
H2A H 0.6676 0.2771 0.6775 0.025 Uiso 1 1 calc R . .
C3 C 0.5604(4) 0.3516(12) 0.4989(4) 0.0163(7) Uani 1 1 d . . .
C4 C 0.5749(4) 0.3947(9) 0.3941(4) 0.0205(8) Uani 1 1 d . . .
H4 H 0.5010 0.4289 0.3210 0.025 Uiso 1 1 calc R . .
C5 C 0.6987(5) 0.3875(8) 0.3966(4) 0.0218(9) Uani 1 1 d . . .
H5 H 0.7069 0.4143 0.3236 0.026 Uiso 1 1 calc R . .
C6 C 0.4300(4) 0.3530(12) 0.4980(4) 0.0162(7) Uani 1 1 d . . .
C7 C 0.4149(4) 0.4076(8) 0.6005(4) 0.0175(8) Uani 1 1 d . . .
H7 H 0.4882 0.4457 0.6728 0.021 Uiso 1 1 calc R . .
C8 C 0.2896(5) 0.4057(8) 0.5953(4) 0.0181(8) Uani 1 1 d . . .
H8 H 0.2793 0.4463 0.6649 0.022 Uiso 1 1 calc R . .
C9 C 0.1992(4) 0.2938(8) 0.3982(4) 0.0192(9) Uani 1 1 d . . .
H9 H 0.1248 0.2512 0.3285 0.023 Uiso 1 1 calc R . .
C10 C 0.3197(5) 0.2964(8) 0.3945(4) 0.0185(9) Uani 1 1 d . . .
H10 H 0.3267 0.2602 0.3225 0.022 Uiso 1 1 calc R . .
C11 C 0.8864(4) 0.5899(8) 0.2673(3) 0.0150(6) Uani 1 1 d . . .
N3 N 0.7559(9) 0.7677(13) 0.0772(8) 0.0224(11) Uiso 0.50 1 d PD A 3
H3A H 0.6696 0.7678 0.0631 0.027 Uiso 0.50 1 calc PR A 3
H3B H 0.7990 0.8607 0.1294 0.027 Uiso 0.50 1 calc PR A 3
C12 C 0.8220(15) 0.5848(19) 0.1282(13) 0.0204(9) Uiso 0.50 1 d PD A 3
H12 H 0.7525 0.4903 0.1010 0.024 Uiso 0.50 1 calc PR A 3
C13 C 0.9140(13) 0.5431(16) 0.0706(11) 0.0319(16) Uiso 0.50 1 d PD A 3
H13A H 0.9249 0.4119 0.0651 0.038 Uiso 0.50 1 calc PR A 3
H13B H 1.0009 0.5988 0.1179 0.038 Uiso 0.50 1 calc PR A 3
C14 C 0.8433(16) 0.6275(19) -0.0569(13) 0.050(2) Uiso 0.50 1 d PD A 3
H14A H 0.9068 0.6698 -0.0865 0.060 Uiso 0.50 1 calc PR A 3
H14B H 0.7838 0.5392 -0.1164 0.060 Uiso 0.50 1 calc PR A 3
C15 C 0.7691(14) 0.7789(18) -0.0420(11) 0.0386(19) Uiso 0.50 1 d PD A 3
H15A H 0.6809 0.7808 -0.1120 0.046 Uiso 0.50 1 calc PR A 3
H15B H 0.8136 0.8927 -0.0434 0.046 Uiso 0.50 1 calc PR A 3
N3B N 0.7840(9) 0.7776(13) 0.0727(8) 0.0224(11) Uiso 0.50 1 d PD A 4
H3B1 H 0.6958 0.8015 0.0381 0.027 Uiso 0.50 1 calc PR A 4
H3B2 H 0.8252 0.8602 0.1343 0.027 Uiso 0.50 1 calc PR A 4
C12B C 0.8080(15) 0.5891(19) 0.1282(13) 0.0204(9) Uiso 0.50 1 d PD A 4
H12B H 0.7242 0.5213 0.1023 0.024 Uiso 0.50 1 calc PR A 4
C13B C 0.8908(13) 0.5135(16) 0.0645(12) 0.0319(16) Uiso 0.50 1 d PD A 4
H13C H 0.9731 0.4603 0.1265 0.038 Uiso 0.50 1 calc PR A 4
H13D H 0.8412 0.4187 0.0048 0.038 Uiso 0.50 1 calc PR A 4
C14B C 0.9209(16) 0.6666(19) -0.0007(15) 0.050(2) Uiso 0.50 1 d PD A 4
H14C H 1.0100 0.7130 0.0507 0.060 Uiso 0.50 1 calc PR A 4
H14D H 0.9177 0.6235 -0.0793 0.060 Uiso 0.50 1 calc PR A 4
C15B C 0.8323(14) 0.7995(17) -0.0226(11) 0.0386(19) Uiso 0.50 1 d PD A 4
H15C H 0.7595 0.7875 -0.1060 0.046 Uiso 0.50 1 calc PR A 4
H15D H 0.8736 0.9188 -0.0155 0.046 Uiso 0.50 1 calc PR A 4
B1A B 0.5758(3) 0.1815(4) -0.0741(3) 0.047(2) Uani 0.50 1 d PDU B -1
F1A F 0.6558(5) 0.2254(8) -0.1309(5) 0.0615(13) Uani 0.50 1 d PDU B -1
F2A F 0.5351(7) 0.0023(6) -0.1001(6) 0.0615(13) Uani 0.50 1 d PDU B -1
F3A F 0.6461(7) 0.2038(10) 0.0531(5) 0.0615(13) Uani 0.50 1 d PDU B -1
F4A F 0.4662(6) 0.2944(8) -0.1185(6) 0.0615(13) Uani 0.50 1 d PDU B -1
B1B B 0.5760(3) 0.2340(4) -0.0908(3) 0.047(2) Uani 0.50 1 d PDU C -2
F1B F 0.5597(6) 0.4189(5) -0.1083(5) 0.0646(15) Uani 0.50 1 d PDU C -2
F2B F 0.4543(5) 0.1521(8) -0.1314(5) 0.0646(15) Uani 0.50 1 d PDU C -2
F3B F 0.6401(7) 0.1674(9) -0.1570(7) 0.0646(15) Uani 0.50 1 d PDU C -2
F4B F 0.6500(7) 0.1977(9) 0.0334(5) 0.0646(15) Uani 0.50 1 d PDU C -2
O1W O 0.9085(4) 0.0760(7) 0.1866(3) 0.0318(8) Uani 1 1 d D . .
H1WA H 0.937(6) 0.083(11) 0.2755(19) 0.032(16) Uiso 1 1 d D . .
H1WB H 0.845(7) 0.173(9) 0.152(6) 0.06(3) Uiso 1 1 d D . .

loop_
_atom_site_aniso_label
_atom_site_aniso_U_11
_atom_site_aniso_U_22
_atom_site_aniso_U_33
_atom_site_aniso_U_23
_atom_site_aniso_U_13
_atom_site_aniso_U_12
Zn1 0.0108(2) 0.0143(2) 0.0153(2) 0.00001(16) 0.00646(15) 0.00005(17)
F1 0.0167(11) 0.0147(9) 0.0162(9) 0.0008(10) 0.0067(8) 0.0009(10)
O1 0.0172(15) 0.0203(17) 0.0170(12) 0.0013(12) 0.0073(11) 0.0011(12)
N1 0.0127(13) 0.0169(15) 0.0210(14) 0.004(2) 0.0084(11) 0.003(2)
C1 0.0128(18) 0.033(3) 0.0212(18) 0.0008(17) 0.0064(15) 0.0011(16)
O2 0.0203(15) 0.0186(16) 0.0143(13) -0.0017(11) 0.0059(12) -0.0026(12)
N2 0.0132(14) 0.0188(17) 0.0191(13) -0.003(2) 0.0078(11) -0.005(2)
C2 0.0153(18) 0.026(3) 0.0218(18) 0.0040(16) 0.0102(15) 0.0049(15)
C3 0.0116(15) 0.0201(19) 0.0193(15) -0.001(2) 0.0088(12) 0.002(2)
C4 0.0116(17) 0.028(2) 0.0207(17) 0.0050(16) 0.0063(14) 0.0011(15)
C5 0.0168(19) 0.030(2) 0.0211(18) 0.0053(17) 0.0109(15) 0.0017(16)
C6 0.0127(15) 0.018(2) 0.0195(15) 0.001(2) 0.0084(13) -0.001(2)
C7 0.0125(17) 0.0209(18) 0.0179(17) -0.0051(15) 0.0057(14) -0.0041(15)
C8 0.0158(19) 0.0219(19) 0.0179(17) -0.0030(15) 0.0087(15) 0.0008(15)
C9 0.0129(18) 0.026(2) 0.0167(17) -0.0033(15) 0.0048(14) -0.0018(15)
C10 0.0155(18) 0.025(2) 0.0178(17) -0.0018(14) 0.0096(15) -0.0015(15)
C11 0.0119(16) 0.0189(15) 0.0148(14) 0.0009(17) 0.0065(12) -0.0013(16)
B1A 0.030(4) 0.065(6) 0.025(3) -0.007(4) -0.008(3) 0.013(4)
F1A 0.055(3) 0.082(3) 0.043(2) 0.010(2) 0.017(2) 0.013(3)
F2A 0.055(3) 0.082(3) 0.043(2) 0.010(2) 0.017(2) 0.013(3)
F3A 0.055(3) 0.082(3) 0.043(2) 0.010(2) 0.017(2) 0.013(3)
F4A 0.055(3) 0.082(3) 0.043(2) 0.010(2) 0.017(2) 0.013(3)
B1B 0.030(4) 0.065(6) 0.025(3) -0.007(4) -0.008(3) 0.013(4)
F1B 0.053(3) 0.097(4) 0.036(2) -0.007(2) 0.013(2) -0.021(3)
F2B 0.053(3) 0.097(4) 0.036(2) -0.007(2) 0.013(2) -0.021(3)
F3B 0.053(3) 0.097(4) 0.036(2) -0.007(2) 0.013(2) -0.021(3)
F4B 0.053(3) 0.097(4) 0.036(2) -0.007(2) 0.013(2) -0.021(3)
O1W 0.046(2) 0.0275(18) 0.0219(15) 0.0017(15) 0.0150(15) 0.0024(18)

loop_
_atom_type_symbol
_atom_type_description
_atom_type_scat_dispersion_real
_atom_type_scat_dispersion_imag
_atom_type_scat_source
C C 0.0033 0.0016 'International Tables Vol C Tables 4.2.6.8 and 6.1.1.4'
H H 0.0000 0.0000 'International Tables Vol C Tables 4.2.6.8 and 6.1.1.4'
B B 0.0013 0.0007 'International Tables Vol C Tables 4.2.6.8 and 6.1.1.4'
N N 0.0061 0.0033 'International Tables Vol C Tables 4.2.6.8 and 6.1.1.4'
O O 0.0106 0.0060 'International Tables Vol C Tables 4.2.6.8 and 6.1.1.4'
F F 0.0171 0.0103 'International Tables Vol C Tables 4.2.6.8 and 6.1.1.4'
Zn Zn 0.2839 1.4301 'International Tables Vol C Tables 4.2.6.8 and 6.1.1.4'

loop_
_geom_angle_atom_site_label_1
_geom_angle_atom_site_label_2
_geom_angle_atom_site_label_3
_geom_angle
_geom_angle_site_symmetry_1
_geom_angle_site_symmetry_3
F1 Zn1 F1 177.50(7) 2_746 .
F1 Zn1 O1 86.74(12) 2_746 .
F1 Zn1 O1 95.28(14) . .
F1 Zn1 O2 92.53(14) 2_746 2_746
F1 Zn1 O2 85.40(12) . 2_746
O1 Zn1 O2 177.66(15) . 2_746
F1 Zn1 N2 89.73(19) 2_746 1_655
F1 Zn1 N2 88.83(19) . 1_655
O1 Zn1 N2 89.05(14) . 1_655
O2 Zn1 N2 88.72(15) 2_746 1_655
F1 Zn1 N1 92.5(2) 2_746 .
F1 Zn1 N1 88.9(2) . .
O1 Zn1 N1 90.75(14) . .
O2 Zn1 N1 91.50(14) 2_746 .
N2 Zn1 N1 177.7(4) 1_655 .
Zn1 F1 Zn1 131.69(11) 2_756 .
C11 O1 Zn1 134.6(3) . .
C1 N1 C5 118.0(4) . .
C1 N1 Zn1 121.5(3) . .
C5 N1 Zn1 120.5(3) . .
N1 C1 C2 123.1(4) . .
N1 C1 H1 118.5 . .
C2 C1 H1 118.5 . .
C11 O2 Zn1 137.6(3) . 2_756
C8 N2 C9 118.2(4) . .
C8 N2 Zn1 121.5(3) . 1_455
C9 N2 Zn1 120.3(3) . 1_455
C3 C2 C1 119.5(4) . .
C3 C2 H2A 120.3 . .
C1 C2 H2A 120.3 . .
C4 C3 C2 117.3(4) . .
C4 C3 C6 120.9(4) . .
C2 C3 C6 121.8(4) . .
C3 C4 C5 119.7(4) . .
C3 C4 H4 120.1 . .
C5 C4 H4 120.1 . .
N1 C5 C4 122.4(4) . .
N1 C5 H5 118.8 . .
C4 C5 H5 118.8 . .
C7 C6 C10 118.4(4) . .
C7 C6 C3 120.9(4) . .
C10 C6 C3 120.6(4) . .
C6 C7 C8 118.8(4) . .
C6 C7 H7 120.6 . .
C8 C7 H7 120.6 . .
N2 C8 C7 123.1(4) . .
N2 C8 H8 118.5 . .
C7 C8 H8 118.5 . .
N2 C9 C10 122.3(4) . .
N2 C9 H9 118.8 . .
C10 C9 H9 118.8 . .
C9 C10 C6 119.1(4) . .
C9 C10 H10 120.4 . .
C6 C10 H10 120.4 . .
O1 C11 O2 128.0(3) . .
O1 C11 C12 113.3(7) . .
O2 C11 C12 118.5(7) . .
O1 C11 C12B 114.7(6) . .
O2 C11 C12B 117.2(6) . .
C15 N3 C12 101.1(8) . .
C15 N3 H3A 111.5 . .
C12 N3 H3A 111.5 . .
C15 N3 H3B 111.5 . .
C12 N3 H3B 111.5 . .
H3A N3 H3B 109.4 . .
C11 C12 C13 114.9(11) . .
C11 C12 N3 109.6(10) . .
C13 C12 N3 107.9(8) . .
C11 C12 H12 108.1 . .
C13 C12 H12 108.1 . .
N3 C12 H12 108.1 . .
C12 C13 C14 102.5(9) . .
C12 C13 H13A 111.3 . .
C14 C13 H13A 111.3 . .
C12 C13 H13B 111.3 . .
C14 C13 H13B 111.3 . .
H13A C13 H13B 109.2 . .
C15 C14 C13 105.5(10) . .
C15 C14 H14A 110.6 . .
C13 C14 H14A 110.6 . .
C15 C14 H14B 110.6 . .
C13 C14 H14B 110.6 . .
H14A C14 H14B 108.8 . .
C14 C15 N3 112.2(9) . .
C14 C15 H15A 109.2 . .
N3 C15 H15A 109.2 . .
C14 C15 H15B 109.2 . .
N3 C15 H15B 109.2 . .
H15A C15 H15B 107.9 . .
C15B N3B C12B 112.7(8) . .
C15B N3B H3B1 109.1 . .
C12B N3B H3B1 109.1 . .
C15B N3B H3B2 109.1 . .
C12B N3B H3B2 109.1 . .
H3B1 N3B H3B2 107.8 . .
C11 C12B N3B 112.9(11) . .
C11 C12B C13B 111.2(10) . .
N3B C12B C13B 98.2(7) . .
C11 C12B H12B 111.3 . .
N3B C12B H12B 111.3 . .
C13B C12B H12B 111.3 . .
C14B C13B C12B 108.2(9) . .
C14B C13B H13C 110.1 . .
C12B C13B H13C 110.1 . .
C14B C13B H13D 110.1 . .
C12B C13B H13D 110.1 . .
H13C C13B H13D 108.4 . .
C15B C14B C13B 109.4(11) . .
C15B C14B H14C 109.8 . .
C13B C14B H14C 109.8 . .
C15B C14B H14D 109.8 . .
C13B C14B H14D 109.8 . .
H14C C14B H14D 108.2 . .
C14B C15B N3B 105.4(10) . .
C14B C15B H15C 110.7 . .
N3B C15B H15C 110.7 . .
C14B C15B H15D 110.7 . .
N3B C15B H15D 110.7 . .
H15C C15B H15D 108.8 . .
F3A B1A F4A 109.48(6) . .
F3A B1A F1A 109.47(6) . .
F4A B1A F1A 109.48(6) . .
F3A B1A F2A 109.47(6) . .
F4A B1A F2A 109.46(6) . .
F1A B1A F2A 109.47(6) . .
F4B B1B F3B 109.49(6) . .
F4B B1B F1B 109.48(6) . .
F3B B1B F1B 109.47(6) . .
F4B B1B F2B 109.49(6) . .
F3B B1B F2B 109.45(6) . .
F1B B1B F2B 109.46(6) . .
H1WA O1W H1WB 105(4) . .

loop_
_geom_bond_atom_site_label_1
_geom_bond_atom_site_label_2
_geom_bond_distance
_geom_bond_site_symmetry_2
Zn1 F1 2.036(4) 2_746
Zn1 F1 2.040(4) .
Zn1 O1 2.101(3) .
Zn1 O2 2.129(3) 2_746
Zn1 N2 2.138(3) 1_655
Zn1 N1 2.168(3) .
F1 Zn1 2.036(4) 2_756
O1 C11 1.250(6) .
N1 C1 1.325(6) .
N1 C5 1.342(6) .
C1 C2 1.397(6) .
C1 H1 0.9500 .
O2 C11 1.262(6) .
O2 Zn1 2.129(3) 2_756
N2 C8 1.329(6) .
N2 C9 1.353(6) .
N2 Zn1 2.138(3) 1_455
C2 C3 1.389(6) .
C2 H2A 0.9500 .
C3 C4 1.388(6) .
C3 C6 1.479(6) .
C4 C5 1.398(6) .
C4 H4 0.9500 .
C5 H5 0.9500 .
C6 C7 1.387(6) .
C6 C10 1.394(6) .
C7 C8 1.400(6) .
C7 H7 0.9500 .
C8 H8 0.9500 .
C9 C10 1.392(6) .
C9 H9 0.9500 .
C10 H10 0.9500 .
C11 C12 1.515(15) .
C11 C12B 1.522(15) .
N3 C15 1.519(12) .
N3 C12 1.546(12) .
N3 H3A 0.9200 .
N3 H3B 0.9200 .
C12 C13 1.523(11) .
C12 H12 1.0000 .
C13 C14 1.528(15) .
C13 H13A 0.9900 .
C13 H13B 0.9900 .
C14 C15 1.465(16) .
C14 H14A 0.9900 .
C14 H14B 0.9900 .
C15 H15A 0.9900 .
C15 H15B 0.9900 .
N3B C15B 1.491(13) .
N3B C12B 1.527(12) .
N3B H3B1 0.9200 .
N3B H3B2 0.9200 .
C12B C13B 1.562(12) .
C12B H12B 1.0000 .
C13B C14B 1.509(15) .
C13B H13C 0.9900 .
C13B H13D 0.9900 .
C14B C15B 1.352(16) .
C14B H14C 0.9900 .
C14B H14D 0.9900 .
C15B H15C 0.9900 .
C15B H15D 0.9900 .
B1A F3A 1.400(4) .
B1A F4A 1.400(4) .
B1A F1A 1.400(4) .
B1A F2A 1.400(4) .
B1B F4B 1.391(4) .
B1B F3B 1.391(4) .
B1B F1B 1.391(4) .
B1B F2B 1.391(4) .
O1W H1WA 0.98(2) .
O1W H1WB 0.98(7) .
